data_1509896
loop_
_publ_author_name
'Mumme, W.G.'
'Nickel, E.H.'

_publ_section_title
;
 Crystal structure and crystal chemistry of perroudite: A mineral from
 Coppin Pool, Western Australia
;
_journal_name_full 'American Mineralogist'
_journal_page_first 1257
_journal_page_last 1262
_journal_volume 72
_journal_year 1987
_chemical_formula_sum 'Ag4.4 Br0.8 Cl2 Hg4.6 I1.6 S4.6'
_chemical_name_systematic 'Hg4.6 Ag4.4 S4.6 (Cl2 Br.8 I1.6)'
_space_group_IT_number 18
_symmetry_space_group_name_Hall 'P 2 2ab'
_symmetry_space_group_name_H-M 'P 21 21 2'
_cell_angle_alpha 90
_cell_angle_beta 90
_cell_angle_gamma 90
_cell_formula_units_Z 2
_cell_length_a 17.43
_cell_length_b 12.24
_cell_length_c 4.35
_cell_volume 928.043
_citation_journal_id_ASTM AMMIAY
_cod_data_source_file silver3-x_181.cif
_cod_data_source_block Ag4.4Br0.8Cl2Hg4.6I1.6S4.6
_cod_original_cell_volume 928.0429
_cod_database_code 1509896

loop_
_symmetry_equiv_pos_as_xyz
x,y,z
-x,-y,z
x+1/2,-y+1/2,-z
-x+1/2,y+1/2,-z

loop_
_atom_site_label
_atom_site_type_symbol
_atom_site_fract_x
_atom_site_fract_y
_atom_site_fract_z
_atom_site_occupancy
_atom_site_U_iso_or_equiv
Ag2 Ag+1 0.3112 0.3967 0.1328 1 0.0
S3 S-2 0.1787 0.3658 0.3793 0.9 0.0
Br2 Br-1 0.3135 0.1694 0.8781 0.2 0.0
Br1 Br-1 0.018 0.1897 0.8599 0.2 0.0
Cl3 Cl-1 0.018 0.1897 0.8599 0.8 0.0
Hg2 Hg+2 0.1589 0.1743 0.3776 1 0.0
I1 I-1 0.3135 0.1694 0.8781 0.8 0.0
Cl2 Cl-1 0.1787 0.3658 0.3793 0.1 0.0
Ag3 Ag+1 0.4213 0.1853 0.4229 1 0.0
Cl1 Cl-1 0.1304 -0.0173 0.3229 0.1 0.0
S2 S-2 0.1304 -0.0173 0.3229 0.9 0.0
S1 S-2 0 0.5 0.6441 1 0.0
Ag1 Ag+1 0.0931 0.423 0.9988 0.2 0.0
Hg1 Hg+2 0 0 0.3399 1 0.0
Hg3 Hg+2 0.0931 0.423 0.9988 0.8 0.0
